data_2200841
loop_
_publ_author_name
'Jones, Peter G.'
'Hopf, Henning'
'Hillmer, J\"org'

_publ_section_title
;
 4,13-Diacetyl-[2.2]paracyclophane
;
_journal_issue 3
_journal_name_full 'Acta Crystallographica Section E'
_journal_page_first o300
_journal_page_last o302
_journal_paper_doi 10.1107/S1600536802002933
_journal_volume 58
_journal_year 2002
_chemical_formula_iupac 'C20 H20 O2'
_chemical_formula_moiety 'C20 H20 O2'
_chemical_formula_sum 'C20 H20 O2'
_chemical_formula_weight 292.36
_chemical_name_systematic
;
 ?
;
_space_group_IT_number 15
_symmetry_cell_setting monoclinic
_symmetry_space_group_name_Hall '-C 2yc'
_symmetry_space_group_name_H-M 'C 1 2/c 1'
_atom_sites_solution_hydrogens geom
_atom_sites_solution_primary direct
_atom_sites_solution_secondary difmap
_audit_creation_method SHELXL-97
_cell_angle_alpha 90.00
_cell_angle_beta 119.34(2)
_cell_angle_gamma 90.00
_cell_formula_units_Z 4
_cell_length_a 15.827(6)
_cell_length_b 9.442(2)
_cell_length_c 11.423(4)
_cell_measurement_reflns_used 50
_cell_measurement_temperature 178(2)
_cell_measurement_theta_max 12
_cell_measurement_theta_min 10
_cell_volume 1488.1(9)
_computing_cell_refinement P3
_computing_data_collection 'P3 (Nicolet, 1987)'
_computing_data_reduction 'XDISK (Nicolet, 1987)'
_computing_molecular_graphics 'XP (Siemens, 1994)'
_computing_publication_material SHELXL97
_computing_structure_refinement 'SHELXL97 (Sheldrick, 1997)'
_computing_structure_solution 'SHELXS97 (Sheldrick, 1990)'
_diffrn_ambient_temperature 178(2)
_diffrn_measured_fraction_theta_full .998
_diffrn_measured_fraction_theta_max .998
_diffrn_measurement_device_type 'Nicolet R3'
_diffrn_measurement_method \w
_diffrn_radiation_monochromator graphite
_diffrn_radiation_source 'fine-focus sealed tube'
_diffrn_radiation_type MoK\a
_diffrn_radiation_wavelength .71073
_diffrn_reflns_av_R_equivalents .0176
_diffrn_reflns_av_sigmaI/netI .0192
_diffrn_reflns_limit_h_max 0
_diffrn_reflns_limit_h_min -20
_diffrn_reflns_limit_k_max 8
_diffrn_reflns_limit_k_min -12
_diffrn_reflns_limit_l_max 14
_diffrn_reflns_limit_l_min -12
_diffrn_reflns_number 3126
_diffrn_reflns_theta_full 27.49
_diffrn_reflns_theta_max 27.49
_diffrn_reflns_theta_min 3.69
_diffrn_standards_decay_% 0
_diffrn_standards_interval_count 147
_diffrn_standards_number 3
_exptl_absorpt_coefficient_mu .083
_exptl_absorpt_correction_type none
_exptl_crystal_colour colourless
_exptl_crystal_density_diffrn 1.305
_exptl_crystal_density_method 'not measured'
_exptl_crystal_description prism
_exptl_crystal_F_000 624
_exptl_crystal_size_max .7
_exptl_crystal_size_mid .45
_exptl_crystal_size_min .4
_refine_diff_density_max .266
_refine_diff_density_min -.271
_refine_ls_extinction_method none
_refine_ls_goodness_of_fit_ref 1.031
_refine_ls_hydrogen_treatment constr
_refine_ls_matrix_type full
_refine_ls_number_parameters 101
_refine_ls_number_reflns 1710
_refine_ls_number_restraints 0
_refine_ls_restrained_S_all 1.031
_refine_ls_R_factor_all .0553
_refine_ls_R_factor_gt .0448
_refine_ls_shift/su_max <0.001
_refine_ls_shift/su_mean .000
_refine_ls_structure_factor_coef Fsqd
_refine_ls_weighting_details 'calc w = 1/[\s^2^(Fo^2^)+(0.0677P)^2^+1.4684P] where P = (Fo^2^+2Fc^2^)/3'
_refine_ls_weighting_scheme calc
_refine_ls_wR_factor_gt .1213
_refine_ls_wR_factor_ref .1336
_reflns_number_gt 1411
_reflns_number_total 1710
_reflns_threshold_expression I>2\s(I)
_cod_data_source_file bt6113.cif
_cod_data_source_block I
_cod_original_cell_volume 1488.1(8)
_cod_original_sg_symbol_H-M 'C 2/c'
_cod_database_code 2200841
_cod_database_fobs_code 2200841

loop_
_symmetry_equiv_pos_as_xyz
'x, y, z'
'-x, y, -z+1/2'
'x+1/2, y+1/2, z'
'-x+1/2, y+1/2, -z+1/2'
'-x, -y, -z'
'x, -y, z-1/2'
'-x+1/2, -y+1/2, -z'
'x+1/2, -y+1/2, z-1/2'

loop_
_atom_site_label
_atom_site_fract_x
_atom_site_fract_y
_atom_site_fract_z
_atom_site_U_iso_or_equiv
_atom_site_adp_type
_atom_site_calc_flag
_atom_site_refinement_flags
_atom_site_occupancy
_atom_site_disorder_assembly
_atom_site_disorder_group
_atom_site_type_symbol
C2 .48519(12) -.03085(16) .17294(15) .0320(4) Uani d . 1 . . C
H2A .5306 -.0922 .1597 .038 Uiso calc R 1 . . H
H2B .4193 -.0713 .1201 .038 Uiso calc R 1 . . H
C3 .48651(10) .11654(15) .12126(13) .0254(3) Uani d . 1 . . C
C4 .57137(10) .19324(15) .15119(13) .0239(3) Uani d . 1 . . C
C5 .56930(9) .34162(15) .14949(13) .0239(3) Uani d . 1 . . C
H5 .6264 .3926 .1688 .029 Uiso calc R 1 . . H
C6 .48496(10) .41606(15) .11998(13) .0246(3) Uani d . 1 . . C
C7 .39885(10) .33973(16) .05875(13) .0275(3) Uani d . 1 . . C
H7 .3387 .3886 .0167 .033 Uiso calc R 1 . . H
C8 .39995(10) .19236(16) .05849(13) .0279(3) Uani d . 1 . . C
H8 .3403 .1423 .0145 .033 Uiso calc R 1 . . H
C9 .48858(11) .56335(15) .17402(14) .0288(3) Uani d . 1 . . C
H9A .4255 .6106 .1178 .035 Uiso calc R 1 . . H
H9B .5390 .6189 .1671 .035 Uiso calc R 1 . . H
C17 .66673(10) .12126(15) .19799(15) .0294(3) Uani d . 1 . . C
C18 .73574(11) .18517(18) .15758(18) .0382(4) Uani d . 1 . . C
H18A .7760 .2565 .2239 .046 Uiso calc R 1 . . H
H18B .6989 .2299 .0692 .046 Uiso calc R 1 . . H
H18C .7773 .1107 .1534 .046 Uiso calc R 1 . . H
O .68907(9) .01412(13) .26574(14) .0462(4) Uani d . 1 . . O

loop_
_atom_site_aniso_label
_atom_site_aniso_U_11
_atom_site_aniso_U_22
_atom_site_aniso_U_33
_atom_site_aniso_U_12
_atom_site_aniso_U_13
_atom_site_aniso_U_23
C2 .0436(8) .0235(7) .0339(8) -.0042(6) .0230(7) -.0040(6)
C3 .0329(7) .0246(7) .0214(6) -.0018(5) .0154(5) -.0042(5)
C4 .0279(7) .0258(7) .0204(6) .0021(5) .0137(5) -.0002(5)
C5 .0263(6) .0258(7) .0228(6) .0000(5) .0144(5) .0008(5)
C6 .0300(7) .0250(7) .0221(6) .0032(5) .0153(5) .0048(5)
C7 .0260(7) .0344(8) .0212(6) .0044(6) .0108(5) .0045(5)
C8 .0276(7) .0338(8) .0211(6) -.0052(6) .0111(5) -.0036(5)
C9 .0338(7) .0222(7) .0352(8) .0042(5) .0207(6) .0048(5)
C17 .0316(7) .0262(7) .0314(7) .0026(6) .0163(6) -.0041(6)
C18 .0301(8) .0373(9) .0507(10) .0019(6) .0226(7) -.0012(7)
O .0469(7) .0346(7) .0616(8) .0158(5) .0300(6) .0152(6)

loop_
_atom_type_symbol
_atom_type_description
_atom_type_scat_dispersion_real
_atom_type_scat_dispersion_imag
_atom_type_scat_source
C C .0033 .0016 'International Tables Vol C Tables 4.2.6.8 and 6.1.1.4'
H H .0000 .0000 'International Tables Vol C Tables 4.2.6.8 and 6.1.1.4'
O O .0106 .0060 'International Tables Vol C Tables 4.2.6.8 and 6.1.1.4'

loop_
_geom_angle_atom_site_label_1
_geom_angle_atom_site_label_2
_geom_angle_atom_site_label_3
_geom_angle_site_symmetry_1
_geom_angle_site_symmetry_3
_geom_angle
_geom_angle_publ_flag
C3 C2 C2 . 2_655 112.31(7) y
C3 C2 H2A . . 109.1 ?
C2 C2 H2A 2_655 . 109.1 ?
C3 C2 H2B . . 109.1 ?
C2 C2 H2B 2_655 . 109.1 ?
H2A C2 H2B . . 107.9 ?
C8 C3 C4 . . 116.08(13) y
C8 C3 C2 . . 118.33(13) y
C4 C3 C2 . . 124.71(13) y
C5 C4 C3 . . 119.75(12) ?
C5 C4 C17 . . 118.17(12) ?
C3 C4 C17 . . 121.81(13) ?
C6 C5 C4 . . 121.32(12) ?
C6 C5 H5 . . 119.3 ?
C4 C5 H5 . . 119.3 ?
C7 C6 C5 . . 116.50(13) y
C7 C6 C9 . . 120.95(12) y
C5 C6 C9 . . 121.63(12) y
C6 C7 C8 . . 120.62(13) ?
C6 C7 H7 . . 119.7 ?
C8 C7 H7 . . 119.7 ?
C7 C8 C3 . . 121.53(13) ?
C7 C8 H8 . . 119.2 ?
C3 C8 H8 . . 119.2 ?
C6 C9 C9 . 2_655 112.88(7) y
C6 C9 H9A . . 109.0 ?
C9 C9 H9A 2_655 . 109.0 ?
C6 C9 H9B . . 109.0 ?
C9 C9 H9B 2_655 . 109.0 ?
H9A C9 H9B . . 107.8 ?
O C17 C4 . . 122.24(14) ?
O C17 C18 . . 120.02(14) ?
C4 C17 C18 . . 117.73(13) ?
C17 C18 H18A . . 109.5 ?
C17 C18 H18B . . 109.5 ?
H18A C18 H18B . . 109.5 ?
C17 C18 H18C . . 109.5 ?
H18A C18 H18C . . 109.5 ?
H18B C18 H18C . . 109.5 ?

loop_
_geom_bond_atom_site_label_1
_geom_bond_atom_site_label_2
_geom_bond_site_symmetry_2
_geom_bond_distance
_geom_bond_publ_flag
C2 C3 . 1.516(2) ?
C2 C2 2_655 1.584(3) y
C2 H2A . .9900 ?
C2 H2B . .9900 ?
C3 C8 . 1.393(2) ?
C3 C4 . 1.4126(19) ?
C4 C5 . 1.401(2) ?
C4 C17 . 1.4949(19) ?
C5 C6 . 1.3959(19) ?
C5 H5 . .9500 ?
C6 C7 . 1.390(2) ?
C6 C9 . 1.511(2) ?
C7 C8 . 1.392(2) ?
C7 H7 . .9500 ?
C8 H8 . .9500 ?
C9 C9 2_655 1.590(3) y
C9 H9A . .9900 ?
C9 H9B . .9900 ?
C17 O . 1.2162(19) ?
C17 C18 . 1.505(2) ?
C18 H18A . .9800 ?
C18 H18B . .9800 ?
C18 H18C . .9800 ?

loop_
_geom_hbond_atom_site_label_D
_geom_hbond_atom_site_label_H
_geom_hbond_atom_site_label_A
_geom_hbond_site_symmetry_A
_geom_hbond_distance_DH
_geom_hbond_distance_HA
_geom_hbond_distance_DA
_geom_hbond_angle_DHA
C18 H18A O 4_655 .98 2.48 3.288(2) 139.1

loop_
_geom_torsion_atom_site_label_1
_geom_torsion_atom_site_label_2
_geom_torsion_atom_site_label_3
_geom_torsion_atom_site_label_4
_geom_torsion_site_symmetry_1
_geom_torsion_site_symmetry_3
_geom_torsion_site_symmetry_4
_geom_torsion
_geom_torsion_publ_flag
C2 C2 C3 C8 2_655 . . -95.12(19) ?
C2 C2 C3 C4 2_655 . . 73.7(2) ?
C8 C3 C4 C5 . . . 16.01(18) ?
C2 C3 C4 C5 . . . -153.02(13) ?
C8 C3 C4 C17 . . . -170.06(12) ?
C2 C3 C4 C17 . . . 20.91(19) ?
C3 C4 C5 C6 . . . .63(19) ?
C17 C4 C5 C6 . . . -173.52(12) ?
C4 C5 C6 C7 . . . -16.51(18) ?
C4 C5 C6 C9 . . . 152.61(12) ?
C5 C6 C7 C8 . . . 15.59(18) ?
C9 C6 C7 C8 . . . -153.60(13) ?
C6 C7 C8 C3 . . . 1.3(2) ?
C4 C3 C8 C7 . . . -17.11(19) ?
C2 C3 C8 C7 . . . 152.65(13) ?
C7 C6 C9 C9 . . 2_655 89.40(18) ?
C5 C6 C9 C9 . . 2_655 -79.23(19) ?
C5 C4 C17 O . . . 141.82(15) ?
C3 C4 C17 O . . . -32.2(2) y
C5 C4 C17 C18 . . . -38.66(18) ?
C3 C4 C17 C18 . . . 147.32(14) ?
C3 C2 C2 C3 . 2_655 2_655 14.1(3) y
C6 C9 C9 C6 . 2_655 2_655 -5.6(2) y
